data_4065618
loop_
_publ_author_name
'Yuan, Jian'
'Hughes, Russell P.'
'Golen, James A.'
'Rheingold, Arnold L.'

_publ_section_title
;
 Synthesis and Structural and Computational Studies of a Conformationally
 Locked (\h1-Perfluoroalkylidene)(\h2-alkene) Transition Metal Complex:
 Ir(Cp*)(CFCF3)(C2H4)
;
_journal_issue 8
_journal_name_full Organometallics
_journal_page_first 1942
_journal_paper_doi 10.1021/om1000343
_journal_volume 29
_journal_year 2010
_chemical_formula_sum 'C14 H19 F4 Ir'
_chemical_formula_weight 455.49
_chemical_name_systematic
; 

 ? 

;
_space_group_IT_number 9
_symmetry_cell_setting monoclinic
_symmetry_space_group_name_Hall 'C -2yc'
_symmetry_space_group_name_H-M 'C 1 c 1'
_atom_sites_solution_hydrogens geom
_atom_sites_solution_primary direct
_atom_sites_solution_secondary difmap
_audit_creation_method SHELXL-97
_cell_angle_alpha 90.00
_cell_angle_beta 92.8130(10)
_cell_angle_gamma 90.00
_cell_formula_units_Z 8
_cell_length_a 23.7410(12)
_cell_length_b 8.6351(4)
_cell_length_c 13.9713(7)
_cell_measurement_reflns_used 9984
_cell_measurement_temperature 100(2)
_cell_measurement_theta_max 28.09
_cell_measurement_theta_min 2.31
_cell_volume 2860.7(2)
_computing_cell_refinement 'Bruker SMART'
_computing_data_collection 'Bruker SMART'
_computing_data_reduction 'Bruker SAINT'
_computing_molecular_graphics 'Bruker SHELXTL'
_computing_publication_material 'Bruker SHELXTL'
_computing_structure_refinement 'SHELXL-97 (Sheldrick, 1997)'
_computing_structure_solution 'SHELXS-97 (Sheldrick, 1990)'
_diffrn_ambient_temperature 100(2)
_diffrn_measured_fraction_theta_full 0.999
_diffrn_measured_fraction_theta_max 0.923
_diffrn_measurement_device_type 'CCD area detector'
_diffrn_measurement_method 'phi and omega scans'
_diffrn_radiation_monochromator graphite
_diffrn_radiation_source 'fine-focus sealed tube'
_diffrn_radiation_type MoK\a
_diffrn_radiation_wavelength 0.71073
_diffrn_reflns_av_R_equivalents 0.0194
_diffrn_reflns_av_sigmaI/netI 0.0263
_diffrn_reflns_limit_h_max 30
_diffrn_reflns_limit_h_min -25
_diffrn_reflns_limit_k_max 11
_diffrn_reflns_limit_k_min -11
_diffrn_reflns_limit_l_max 18
_diffrn_reflns_limit_l_min -18
_diffrn_reflns_number 12044
_diffrn_reflns_theta_full 25.00
_diffrn_reflns_theta_max 28.23
_diffrn_reflns_theta_min 2.51
_exptl_absorpt_coefficient_mu 9.362
_exptl_absorpt_correction_T_max 0.2122
_exptl_absorpt_correction_T_min 0.1140
_exptl_absorpt_correction_type analytical
_exptl_absorpt_process_details SADABS
_exptl_crystal_colour orange
_exptl_crystal_density_diffrn 2.115
_exptl_crystal_density_method 'not measured'
_exptl_crystal_description plate
_exptl_crystal_F_000 1728
_exptl_crystal_size_max 0.41
_exptl_crystal_size_mid 0.36
_exptl_crystal_size_min 0.24
_refine_diff_density_max 0.956
_refine_diff_density_min -0.943
_refine_diff_density_rms 0.107
_refine_ls_abs_structure_details 'Flack H D (1983), Acta Cryst. A39, 876-881'
_refine_ls_abs_structure_Flack 0.667(7)
_refine_ls_extinction_method none
_refine_ls_goodness_of_fit_ref 1.036
_refine_ls_hydrogen_treatment mixed
_refine_ls_matrix_type full
_refine_ls_number_parameters 376
_refine_ls_number_reflns 5508
_refine_ls_number_restraints 2
_refine_ls_restrained_S_all 1.035
_refine_ls_R_factor_all 0.0168
_refine_ls_R_factor_gt 0.0165
_refine_ls_shift/su_max 0.072
_refine_ls_shift/su_mean 0.006
_refine_ls_structure_factor_coef Fsqd
_refine_ls_weighting_details 'calc w=1/[\s^2^(Fo^2^)+(0.0160P)^2^+0.2000P] where P=(Fo^2^+2Fc^2^)/3'
_refine_ls_weighting_scheme calc
_refine_ls_wR_factor_gt 0.0360
_refine_ls_wR_factor_ref 0.0362
_reflns_number_gt 5443
_reflns_number_total 5508
_reflns_threshold_expression >2sigma(I)
_cod_data_source_file om1000343_si_002.cif
_cod_data_source_block rph437_COMPOUND_14a
_cod_depositor_comments
;
The following automatic conversions were performed:

'_symmetry_cell_setting' value 'Monoclinic' changed to 'monoclinic'
according to /home/saulius/struct/CIF-dictionaries/cif_core.dic
dictionary named 'cif_core.dic' version 2.4.1 from 2010-06-29.

Automatic conversion script
Id: cif_fix_values 1715 2011-07-08 13:25:40Z adriana 
;
_cod_original_sg_symbol_H-M Cc
_cod_database_code 4065618

loop_
_symmetry_equiv_pos_as_xyz
'x, y, z'
'x, -y, z+1/2'
'x+1/2, y+1/2, z'
'x+1/2, -y+1/2, z+1/2'

loop_
_atom_site_label
_atom_site_type_symbol
_atom_site_fract_x
_atom_site_fract_y
_atom_site_fract_z
_atom_site_U_iso_or_equiv
_atom_site_adp_type
_atom_site_occupancy
_atom_site_symmetry_multiplicity
_atom_site_calc_flag
_atom_site_refinement_flags
Ir1 Ir 0.217885(7) 0.594823(16) 0.018857(8) 0.01414(5) Uani 1 1 d .
Ir1' Ir -0.022883(7) 0.888657(15) -0.032871(9) 0.01393(5) Uani 1 1 d .
F1' F -0.04243(16) 0.7529(4) -0.2203(3) 0.0263(8) Uani 1 1 d .
F1 F 0.23148(19) 0.7434(4) 0.2034(3) 0.0300(8) Uani 1 1 d .
F2' F -0.03252(16) 0.4686(3) -0.1541(3) 0.0376(9) Uani 1 1 d .
F2 F 0.2756(2) 0.9399(4) 0.0044(3) 0.0586(13) Uani 1 1 d .
F3 F 0.31135(18) 0.9263(4) 0.1467(3) 0.0491(11) Uani 1 1 d .
F3' F -0.06848(18) 0.5271(3) -0.0224(2) 0.0411(10) Uani 1 1 d .
F4 F 0.22975(18) 1.0228(4) 0.1213(3) 0.0519(12) Uani 1 1 d .
F4' F -0.11685(16) 0.5551(4) -0.1538(3) 0.0449(10) Uani 1 1 d .
C1' C -0.0560(2) 0.8360(6) 0.1116(4) 0.0228(12) Uani 1 1 d .
C1 C 0.2579(3) 0.6228(6) -0.1237(4) 0.0253(12) Uani 1 1 d .
C2 C 0.2033(3) 0.6910(6) -0.1292(4) 0.0254(13) Uani 1 1 d .
C2' C -0.0590(2) 1.0005(6) 0.0953(4) 0.0201(12) Uani 1 1 d .
C3' C -0.0024(3) 1.0557(8) 0.0875(5) 0.0196(14) Uani 1 1 d .
C3 C 0.1632(2) 0.5695(6) -0.1152(4) 0.0171(11) Uani 1 1 d .
C4 C 0.1939(3) 0.4285(7) -0.1015(5) 0.0167(13) Uani 1 1 d .
C4' C 0.0352(3) 0.9286(6) 0.0978(4) 0.0195(12) Uani 1 1 d .
C5' C 0.0021(2) 0.7920(5) 0.1139(4) 0.0186(11) Uani 1 1 d .
C5 C 0.2521(3) 0.4607(6) -0.1051(4) 0.0248(13) Uani 1 1 d .
C6 C 0.3125(3) 0.7009(8) -0.1452(4) 0.0513(19) Uani 1 1 d .
H6A H 0.3182 0.6946 -0.2141 0.077 Uiso 1 1 calc R
H6B H 0.3438 0.6491 -0.1097 0.077 Uiso 1 1 calc R
H6C H 0.3111 0.8098 -0.1258 0.077 Uiso 1 1 calc R
C6' C -0.1039(3) 0.7345(6) 0.1387(4) 0.0385(15) Uani 1 1 d .
H6'A H -0.1073 0.7381 0.2083 0.058 Uiso 1 1 calc R
H6'B H -0.0966 0.6277 0.1189 0.058 Uiso 1 1 calc R
H6'C H -0.1390 0.7713 0.1066 0.058 Uiso 1 1 calc R
C7' C -0.1124(3) 1.0958(6) 0.0987(5) 0.0387(17) Uani 1 1 d .
H7'A H -0.1174 1.1299 0.1646 0.058 Uiso 1 1 calc R
H7'B H -0.1447 1.0327 0.0765 0.058 Uiso 1 1 calc R
H7'C H -0.1095 1.1866 0.0570 0.058 Uiso 1 1 calc R
C7 C 0.1877(3) 0.8531(7) -0.1609(4) 0.0444(17) Uani 1 1 d .
H7A H 0.1837 0.8568 -0.2310 0.067 Uiso 1 1 calc R
H7B H 0.2173 0.9253 -0.1384 0.067 Uiso 1 1 calc R
H7C H 0.1519 0.8826 -0.1339 0.067 Uiso 1 1 calc R
C8 C 0.1004(3) 0.5869(6) -0.1235(5) 0.0340(16) Uani 1 1 d .
H8A H 0.0870 0.5690 -0.1900 0.051 Uiso 1 1 calc R
H8B H 0.0901 0.6918 -0.1041 0.051 Uiso 1 1 calc R
H8C H 0.0830 0.5113 -0.0817 0.051 Uiso 1 1 calc R
C8' C 0.0147(3) 1.2222(6) 0.0778(5) 0.0294(13) Uani 1 1 d .
H8'A H 0.0209 1.2681 0.1416 0.044 Uiso 1 1 calc R
H8'B H -0.0152 1.2792 0.0421 0.044 Uiso 1 1 calc R
H8'C H 0.0496 1.2281 0.0434 0.044 Uiso 1 1 calc R
C9' C 0.0980(3) 0.9353(7) 0.1016(5) 0.0307(13) Uani 1 1 d .
H9'A H 0.1121 0.9529 0.1678 0.046 Uiso 1 1 calc R
H9'B H 0.1103 1.0203 0.0610 0.046 Uiso 1 1 calc R
H9'C H 0.1130 0.8372 0.0784 0.046 Uiso 1 1 calc R
C9 C 0.1677(3) 0.2703(6) -0.0877(5) 0.0338(15) Uani 1 1 d .
H9A H 0.1605 0.2209 -0.1502 0.051 Uiso 1 1 calc R
H9B H 0.1321 0.2820 -0.0559 0.051 Uiso 1 1 calc R
H9C H 0.1936 0.2059 -0.0480 0.051 Uiso 1 1 calc R
C10 C 0.2989(3) 0.3435(8) -0.0983(4) 0.0385(14) Uani 1 1 d .
H10A H 0.3055 0.3031 -0.1624 0.058 Uiso 1 1 calc R
H10B H 0.2883 0.2582 -0.0566 0.058 Uiso 1 1 calc R
H10C H 0.3334 0.3927 -0.0717 0.058 Uiso 1 1 calc R
C10' C 0.0262(3) 0.6363(6) 0.1384(4) 0.0341(14) Uani 1 1 d .
H10D H 0.0326 0.6278 0.2080 0.051 Uiso 1 1 calc R
H10E H 0.0621 0.6235 0.1076 0.051 Uiso 1 1 calc R
H10F H -0.0002 0.5556 0.1157 0.051 Uiso 1 1 calc R
C11' C -0.0320(3) 1.0607(8) -0.1422(5) 0.0264(17) Uani 1 1 d .
C11 C 0.1731(3) 0.4780(6) 0.1255(5) 0.0287(15) Uani 1 1 d .
C12' C 0.0237(3) 1.0040(6) -0.1382(4) 0.0247(14) Uani 1 1 d .
C12 C 0.2289(4) 0.4265(8) 0.1282(6) 0.0289(19) Uani 1 1 d .
C13' C -0.0437(3) 0.7384(6) -0.1211(4) 0.0180(12) Uani 1 1 d .
C13 C 0.2378(3) 0.7526(6) 0.1053(4) 0.0215(13) Uani 1 1 d .
C14 C 0.2630(4) 0.9100(6) 0.0939(6) 0.0280(16) Uani 1 1 d .
C14' C -0.0658(3) 0.5741(6) -0.1127(5) 0.0221(13) Uani 1 1 d .
H12C H 0.055(2) 1.065(5) -0.104(4) 0.013(12) Uiso 1 1 d .
H12D H 0.039(2) 0.939(5) -0.180(4) 0.015(12) Uiso 1 1 d .
H11A H 0.145(3) 0.424(6) 0.100(4) 0.015(14) Uiso 1 1 d .
H11B H 0.167(2) 0.544(6) 0.184(4) 0.016(12) Uiso 1 1 d .
H12B H 0.264(2) 0.467(6) 0.179(4) 0.023(14) Uiso 1 1 d .
H12A H 0.235(2) 0.326(5) 0.096(3) 0.004(11) Uiso 1 1 d .
H11D H -0.053(2) 1.042(5) -0.190(4) 0.007(13) Uiso 1 1 d .
H11C H -0.037(3) 1.154(8) -0.129(5) 0.05(2) Uiso 1 1 d .

loop_
_atom_site_aniso_label
_atom_site_aniso_U_11
_atom_site_aniso_U_22
_atom_site_aniso_U_33
_atom_site_aniso_U_23
_atom_site_aniso_U_13
_atom_site_aniso_U_12
Ir1 0.01324(11) 0.01552(7) 0.01367(10) 0.00010(6) 0.00080(8) 0.00076(7)
Ir1' 0.01349(11) 0.01417(7) 0.01409(10) -0.00083(6) 0.00025(8) 0.00143(7)
F1' 0.035(2) 0.0287(13) 0.0150(19) -0.0013(12) 0.0000(15) -0.0018(14)
F1 0.042(2) 0.0325(14) 0.015(2) -0.0029(13) 0.0016(16) -0.0023(14)
F2' 0.036(2) 0.0248(15) 0.053(2) -0.0121(15) 0.0108(17) 0.0033(14)
F2 0.104(4) 0.0385(17) 0.034(2) -0.0035(16) 0.015(2) -0.040(2)
F3 0.034(2) 0.0407(17) 0.071(3) -0.0028(18) -0.022(2) -0.0112(16)
F3' 0.076(3) 0.0252(16) 0.0224(18) 0.0011(13) 0.0063(17) -0.0154(16)
F4 0.048(3) 0.0197(16) 0.089(3) -0.0100(17) 0.011(2) 0.0034(16)
F4' 0.027(2) 0.0317(15) 0.075(3) -0.0003(18) -0.009(2) -0.0053(16)
C1' 0.028(3) 0.025(2) 0.016(3) -0.003(2) 0.003(2) -0.008(2)
C1 0.023(3) 0.043(3) 0.010(3) -0.006(2) 0.002(2) -0.011(2)
C2 0.041(4) 0.021(2) 0.014(3) 0.004(2) 0.003(2) 0.003(2)
C2' 0.011(3) 0.031(2) 0.018(3) -0.009(2) -0.004(2) 0.004(2)
C3' 0.025(3) 0.017(2) 0.017(3) -0.001(3) 0.000(3) -0.005(3)
C3 0.008(3) 0.026(2) 0.016(3) -0.003(2) -0.006(2) 0.007(2)
C4 0.017(3) 0.017(2) 0.016(3) -0.002(2) -0.001(2) 0.005(2)
C4' 0.023(3) 0.026(2) 0.009(3) -0.003(2) 0.000(2) -0.004(2)
C5' 0.025(3) 0.018(2) 0.013(3) -0.0031(18) 0.000(2) 0.000(2)
C5 0.028(3) 0.032(2) 0.015(3) -0.006(2) 0.001(2) 0.007(2)
C6 0.047(4) 0.086(5) 0.022(3) -0.012(3) 0.013(3) -0.045(4)
C6' 0.038(3) 0.048(3) 0.031(3) -0.010(2) 0.016(3) -0.022(3)
C7' 0.029(4) 0.055(4) 0.031(3) -0.016(2) -0.007(3) 0.022(3)
C7 0.083(5) 0.028(3) 0.022(3) 0.004(2) -0.001(3) 0.009(3)
C8 0.019(3) 0.057(3) 0.026(3) -0.010(2) -0.005(3) 0.017(2)
C8' 0.042(4) 0.021(2) 0.024(3) -0.002(2) -0.001(3) -0.007(2)
C9' 0.022(3) 0.047(3) 0.023(3) -0.005(2) -0.001(3) 0.000(3)
C9 0.042(4) 0.020(2) 0.040(4) -0.003(2) 0.006(3) -0.004(2)
C10 0.019(3) 0.066(4) 0.030(3) -0.019(3) -0.005(2) 0.021(3)
C10' 0.057(4) 0.024(2) 0.021(3) 0.007(2) -0.004(3) 0.006(3)
C11' 0.042(5) 0.019(3) 0.018(4) 0.006(3) -0.001(3) 0.001(3)
C11 0.033(4) 0.032(3) 0.022(3) 0.004(2) 0.007(3) -0.011(3)
C12' 0.032(4) 0.024(2) 0.019(3) 0.004(2) 0.004(3) -0.006(2)
C12 0.039(5) 0.019(3) 0.028(4) 0.006(3) -0.001(3) 0.001(3)
C13' 0.014(3) 0.020(2) 0.019(3) -0.003(2) -0.003(2) 0.004(2)
C13 0.022(3) 0.028(3) 0.014(3) -0.002(2) 0.001(2) -0.001(2)
C14 0.029(4) 0.031(3) 0.024(4) -0.005(2) -0.005(3) 0.000(2)
C14' 0.022(4) 0.023(2) 0.021(3) -0.003(2) 0.003(3) 0.000(2)

loop_
_atom_type_symbol
_atom_type_description
_atom_type_scat_dispersion_real
_atom_type_scat_dispersion_imag
_atom_type_scat_source
C C 0.0033 0.0016 'International Tables Vol C Tables 4.2.6.8 and 6.1.1.4'
H H 0.0000 0.0000 'International Tables Vol C Tables 4.2.6.8 and 6.1.1.4'
F F 0.0171 0.0103 'International Tables Vol C Tables 4.2.6.8 and 6.1.1.4'
Ir Ir -1.4442 7.9887 'International Tables Vol C Tables 4.2.6.8 and 6.1.1.4'

loop_
_geom_angle_atom_site_label_1
_geom_angle_atom_site_label_2
_geom_angle_atom_site_label_3
_geom_angle
C13 Ir1 C12 90.9(3)
C13 Ir1 C11 90.7(3)
C12 Ir1 C11 38.5(3)
C13 Ir1 C3 137.0(2)
C12 Ir1 C3 125.7(3)
C11 Ir1 C3 104.5(3)
C13 Ir1 C2 110.5(2)
C12 Ir1 C2 158.3(2)
C11 Ir1 C2 139.7(3)
C3 Ir1 C2 37.4(2)
C13 Ir1 C1 112.8(2)
C12 Ir1 C1 131.8(3)
C11 Ir1 C1 156.0(2)
C3 Ir1 C1 61.6(2)
C2 Ir1 C1 36.8(2)
C13 Ir1 C5 141.2(3)
C12 Ir1 C5 99.4(3)
C11 Ir1 C5 120.20(19)
C3 Ir1 C5 61.7(2)
C2 Ir1 C5 61.9(2)
C1 Ir1 C5 36.87(18)
C13 Ir1 C4 172.3(3)
C12 Ir1 C4 96.8(2)
C11 Ir1 C4 95.9(3)
C3 Ir1 C4 37.0(2)
C2 Ir1 C4 61.8(2)
C1 Ir1 C4 61.0(2)
C5 Ir1 C4 36.3(2)
C13' Ir1' C12' 89.9(2)
C13' Ir1' C11' 89.8(3)
C12' Ir1' C11' 38.6(3)
C13' Ir1' C2' 137.6(2)
C12' Ir1' C2' 125.58(19)
C11' Ir1' C2' 104.0(2)
C13' Ir1' C3' 173.4(3)
C12' Ir1' C3' 96.7(2)
C11' Ir1' C3' 95.7(2)
C2' Ir1' C3' 37.2(2)
C13' Ir1' C1' 111.4(2)
C12' Ir1' C1' 158.6(2)
C11' Ir1' C1' 139.1(2)
C2' Ir1' C1' 37.42(18)
C3' Ir1' C1' 62.0(2)
C13' Ir1' C4' 141.4(2)
C12' Ir1' C4' 99.8(2)
C11' Ir1' C4' 120.6(3)
C2' Ir1' C4' 62.0(2)
C3' Ir1' C4' 36.6(2)
C1' Ir1' C4' 62.1(2)
C13' Ir1' C5' 113.3(2)
C12' Ir1' C5' 132.5(2)
C11' Ir1' C5' 156.5(2)
C2' Ir1' C5' 61.88(19)
C3' Ir1' C5' 61.47(18)
C1' Ir1' C5' 36.9(2)
C4' Ir1' C5' 37.14(19)
C5' C1' C2' 107.8(4)
C5' C1' C6' 125.6(5)
C2' C1' C6' 125.8(5)
C5' C1' Ir1' 72.3(3)
C2' C1' Ir1' 71.1(3)
C6' C1' Ir1' 130.4(4)
C2 C1 C5 108.5(5)
C2 C1 C6 126.6(5)
C5 C1 C6 124.5(6)
C2 C1 Ir1 70.8(3)
C5 C1 Ir1 71.7(3)
C6 C1 Ir1 128.8(4)
C1 C2 C3 107.4(4)
C1 C2 C7 127.6(6)
C3 C2 C7 124.2(6)
C1 C2 Ir1 72.4(3)
C3 C2 Ir1 71.2(3)
C7 C2 Ir1 129.7(4)
C3' C2' C1' 107.5(5)
C3' C2' C7' 127.6(5)
C1' C2' C7' 124.5(5)
C3' C2' Ir1' 71.7(3)
C1' C2' Ir1' 71.5(3)
C7' C2' Ir1' 127.7(4)
C4' C3' C2' 108.8(5)
C4' C3' C8' 125.3(6)
C2' C3' C8' 125.7(6)
C4' C3' Ir1' 72.0(3)
C2' C3' Ir1' 71.1(3)
C8' C3' Ir1' 126.5(4)
C4 C3 C2 107.6(5)
C4 C3 C8 126.6(5)
C2 C3 C8 125.5(5)
C4 C3 Ir1 72.5(3)
C2 C3 Ir1 71.4(3)
C8 C3 Ir1 126.1(4)
C5 C4 C3 108.7(5)
C5 C4 C9 126.1(6)
C3 C4 C9 125.1(6)
C5 C4 Ir1 71.9(4)
C3 C4 Ir1 70.5(3)
C9 C4 Ir1 124.5(5)
C3' C4' C5' 107.7(5)
C3' C4' C9' 126.7(5)
C5' C4' C9' 125.3(5)
C3' C4' Ir1' 71.4(4)
C5' C4' Ir1' 71.7(3)
C9' C4' Ir1' 127.2(4)
C1' C5' C4' 108.1(4)
C1' C5' C10' 127.1(5)
C4' C5' C10' 124.5(6)
C1' C5' Ir1' 70.8(3)
C4' C5' Ir1' 71.2(3)
C10' C5' Ir1' 128.2(4)
C4 C5 C1 107.6(5)
C4 C5 C10 125.9(6)
C1 C5 C10 126.3(6)
C4 C5 Ir1 71.7(4)
C1 C5 Ir1 71.4(3)
C10 C5 Ir1 126.0(4)
C12' C11' Ir1' 70.6(4)
C12 C11 Ir1 70.3(4)
C11' C12' Ir1' 70.9(4)
C11 C12 Ir1 71.2(4)
F1' C13' C14' 100.7(5)
F1' C13' Ir1' 125.8(4)
C14' C13' Ir1' 133.5(5)
F1 C13 C14 102.7(5)
F1 C13 Ir1 124.2(4)
C14 C13 Ir1 133.1(5)
F4 C14 F2 107.2(6)
F4 C14 F3 105.7(6)
F2 C14 F3 105.8(6)
F4 C14 C13 113.0(7)
F2 C14 C13 112.8(5)
F3 C14 C13 111.9(6)
F4' C14' F3' 106.8(6)
F4' C14' F2' 105.8(5)
F3' C14' F2' 104.8(5)
F4' C14' C13' 113.2(5)
F3' C14' C13' 113.0(5)
F2' C14' C13' 112.6(6)

loop_
_geom_bond_atom_site_label_1
_geom_bond_atom_site_label_2
_geom_bond_distance
Ir1 C13 1.866(6)
Ir1 C12 2.115(8)
Ir1 C11 2.127(6)
Ir1 C3 2.237(5)
Ir1 C2 2.240(6)
Ir1 C1 2.261(5)
Ir1 C5 2.266(5)
Ir1 C4 2.263(6)
Ir1' C13' 1.841(6)
Ir1' C12' 2.131(5)
Ir1' C11' 2.134(7)
Ir1' C2' 2.242(5)
Ir1' C3' 2.251(7)
Ir1' C1' 2.247(5)
Ir1' C4' 2.259(6)
Ir1' C5' 2.266(6)
F1' C13' 1.394(7)
F1 C13 1.388(7)
F2' C14' 1.354(7)
F2 C14 1.325(9)
F3 C14 1.341(9)
F3' C14' 1.329(8)
F4 C14 1.323(8)
F4' C14' 1.325(8)
C1' C5' 1.428(8)
C1' C2' 1.440(7)
C1' C6' 1.499(7)
C1 C2 1.422(9)
C1 C5 1.432(7)
C1 C6 1.505(7)
C2 C3 1.437(8)
C2 C7 1.509(7)
C2' C3' 1.433(8)
C2' C7' 1.514(8)
C3' C4' 1.418(9)
C3' C8' 1.503(8)
C3 C4 1.427(8)
C3 C8 1.497(9)
C4 C5 1.412(9)
C4 C9 1.517(8)
C4' C5' 1.441(7)
C4' C9' 1.493(9)
C5' C10' 1.494(7)
C5 C10 1.503(8)
C11' C12' 1.409(10)
C11 C12 1.398(12)
C13' C14' 1.519(8)
C13 C14 1.497(8)
